data_7041384
loop_
_publ_author_name
'Gu, Shaojin'
'Du, Jiehao'
'Huang, Jingjing'
'Guo, Yun'
'Yang, Ling'
'Xu, Weilin'
'Chen, Wanzhi'

_publ_section_title
;
 Unsymmetrical NCN-pincer mononuclear and dinuclear nickel(ii) complexes
 of N-heterocyclic carbene (NHC): synthesis, structure and catalysis for
 Suzuki-Miyaura cross-coupling.
;
_journal_issue 2
_journal_name_full 'Dalton transactions (Cambridge, England : 2003)'
_journal_page_first 586
_journal_page_last 594
_journal_paper_doi 10.1039/c6dt03944h
_journal_volume 46
_journal_year 2017
_chemical_formula_sum 'C49 H47 F18 N13 Ni2 O2 P3'
_chemical_formula_weight 1402.33
_chemical_name_systematic
; 
 ? 
;
_space_group_IT_number 2
_symmetry_cell_setting triclinic
_symmetry_space_group_name_Hall '-P 1'
_symmetry_space_group_name_H-M 'P -1'
_atom_sites_solution_hydrogens geom
_atom_sites_solution_primary direct
_atom_sites_solution_secondary difmap
_audit_creation_method SHELXL-97
_audit_update_record
;
2016-09-12 deposited with the CCDC.
2016-12-08 downloaded from the CCDC.
;
_cell_angle_alpha 89.845(3)
_cell_angle_beta 81.636(3)
_cell_angle_gamma 71.188(3)
_cell_formula_units_Z 2
_cell_length_a 10.201(2)
_cell_length_b 15.645(3)
_cell_length_c 19.716(4)
_cell_measurement_reflns_used 3953
_cell_measurement_temperature 293(2)
_cell_measurement_theta_max 41.105
_cell_measurement_theta_min 4.48
_cell_volume 2943.5(10)
_computing_structure_refinement 'SHELXL-97 (Sheldrick, 1997)'
_computing_structure_solution 'SHELXS-97 (Sheldrick, 1990)'
_diffrn_ambient_temperature 293(2)
_diffrn_measured_fraction_theta_full 0.978
_diffrn_measured_fraction_theta_max 0.978
_diffrn_measurement_device_type 'Xcalibur, Eos, Gemini'
_diffrn_radiation_monochromator graphite
_diffrn_radiation_source 'fine-focus sealed tube'
_diffrn_radiation_type MoK\a
_diffrn_radiation_wavelength 0.71073
_diffrn_reflns_av_R_equivalents 0.0557
_diffrn_reflns_av_sigmaI/netI 0.0899
_diffrn_reflns_limit_h_max 12
_diffrn_reflns_limit_h_min -12
_diffrn_reflns_limit_k_max 18
_diffrn_reflns_limit_k_min -18
_diffrn_reflns_limit_l_max 23
_diffrn_reflns_limit_l_min -23
_diffrn_reflns_number 23127
_diffrn_reflns_theta_full 25.00
_diffrn_reflns_theta_max 25.00
_diffrn_reflns_theta_min 2.49
_exptl_absorpt_coefficient_mu 0.830
_exptl_absorpt_correction_T_max 0.8516
_exptl_absorpt_correction_T_min 0.8385
_exptl_absorpt_correction_type multi-scan
_exptl_absorpt_process_details sadabs
_exptl_crystal_colour yellow
_exptl_crystal_density_diffrn 1.582
_exptl_crystal_density_method 'not measured'
_exptl_crystal_description block
_exptl_crystal_F_000 1422
_exptl_crystal_size_max 0.22
_exptl_crystal_size_mid 0.21
_exptl_crystal_size_min 0.20
_refine_diff_density_max 0.859
_refine_diff_density_min -0.753
_refine_diff_density_rms 0.092
_refine_ls_extinction_method none
_refine_ls_goodness_of_fit_ref 1.056
_refine_ls_hydrogen_treatment mixed
_refine_ls_matrix_type full
_refine_ls_number_parameters 785
_refine_ls_number_reflns 10135
_refine_ls_number_restraints 916
_refine_ls_restrained_S_all 1.095
_refine_ls_R_factor_all 0.1227
_refine_ls_R_factor_gt 0.0729
_refine_ls_shift/su_max 0.012
_refine_ls_shift/su_mean 0.001
_refine_ls_structure_factor_coef Fsqd
_refine_ls_weighting_details 'calc w=1/[\s^2^(Fo^2^)+(0.1203P)^2^+0.0000P] where P=(Fo^2^+2Fc^2^)/3'
_refine_ls_weighting_scheme calc
_refine_ls_wR_factor_gt 0.1877
_refine_ls_wR_factor_ref 0.2186
_reflns_number_gt 6146
_reflns_number_total 10135
_reflns_threshold_expression >2sigma(I)
_cod_data_source_file c6dt03944h2.cif
_cod_data_source_block www
_cod_depositor_comments 'Adding full bibliography for 7041379--7041385.cif.'
_cod_original_sg_symbol_H-M P-1
_cod_database_code 7041384

loop_
_symmetry_equiv_pos_as_xyz
'x, y, z'
'-x, -y, -z'

loop_
_atom_site_label
_atom_site_type_symbol
_atom_site_fract_x
_atom_site_fract_y
_atom_site_fract_z
_atom_site_U_iso_or_equiv
_atom_site_adp_type
_atom_site_occupancy
_atom_site_symmetry_multiplicity
_atom_site_calc_flag
_atom_site_refinement_flags
Ni1 Ni 0.32875(5) 0.22966(3) 0.80747(2) 0.03892(14) Uani 1 1 d .
Ni2 Ni 0.25604(5) 0.29877(3) 0.64635(2) 0.03502(13) Uani 1 1 d .
O1 O 0.3565(3) 0.27974(18) 0.72125(13) 0.0441(7) Uani 1 1 d .
N1 N 0.3633(3) 0.3269(2) 0.85313(16) 0.0424(9) Uani 1 1 d .
N2 N 0.3971(4) 0.1767(2) 0.93821(17) 0.0494(10) Uani 1 1 d .
N3 N 0.2396(4) 0.1211(2) 0.91195(18) 0.0511(10) Uani 1 1 d .
N4 N 0.2828(3) 0.1354(2) 0.76745(17) 0.0461(9) Uani 1 1 d .
N5 N 0.3270(4) 0.1069(2) 0.70223(19) 0.0565(11) Uani 1 1 d .
N6 N 0.2829(4) 0.0369(3) 0.6939(2) 0.0682(12) Uani 1 1 d .
N7 N 0.4264(3) 0.2661(2) 0.58170(16) 0.0386(8) Uani 1 1 d .
N8 N 0.1973(3) 0.3661(2) 0.51679(16) 0.0387(8) Uani 1 1 d .
N9 N 0.0254(3) 0.3258(2) 0.56928(16) 0.0370(8) Uani 1 1 d .
N10 N 0.0856(3) 0.3194(2) 0.70650(16) 0.0385(8) Uani 1 1 d .
N11 N 0.0696(3) 0.3420(2) 0.77305(17) 0.0466(9) Uani 1 1 d .
N12 N -0.0625(4) 0.3493(2) 0.79818(18) 0.0501(10) Uani 1 1 d .
C1 C 0.3051(5) 0.4101(3) 0.8330(2) 0.0576(11) Uani 1 1 d U
H1A H 0.2550 0.4173 0.7964 0.069 Uiso 1 1 calc R
C2 C 0.3158(5) 0.4862(3) 0.8640(3) 0.0673(12) Uani 1 1 d U
H2A H 0.2736 0.5436 0.8490 0.081 Uiso 1 1 calc R
C3 C 0.3914(5) 0.4740(3) 0.9180(3) 0.0700(12) Uani 1 1 d U
H3A H 0.3996 0.5236 0.9407 0.084 Uiso 1 1 calc R
C4 C 0.4534(5) 0.3894(3) 0.9378(3) 0.0671(12) Uani 1 1 d U
H4A H 0.5069 0.3806 0.9732 0.080 Uiso 1 1 calc R
C5 C 0.4374(5) 0.3170(3) 0.9058(2) 0.0540(10) Uani 1 1 d U
C6 C 0.5016(5) 0.2224(3) 0.9290(2) 0.0576(11) Uani 1 1 d U
H6A H 0.5800 0.1888 0.8950 0.069 Uiso 1 1 calc R
H6B H 0.5362 0.2252 0.9720 0.069 Uiso 1 1 calc R
C7 C 0.3173(5) 0.1742(3) 0.8898(2) 0.0507(10) Uani 1 1 d U
C8 C 0.2697(5) 0.0896(3) 0.9765(2) 0.0582(11) Uani 1 1 d U
C9 C 0.2172(6) 0.0332(3) 1.0189(3) 0.0727(13) Uani 1 1 d U
H9 H 0.1514 0.0085 1.0073 0.087 Uiso 1 1 calc R
C10 C 0.2700(6) 0.0173(4) 1.0788(3) 0.0815(15) Uani 1 1 d U
H10A H 0.2367 -0.0188 1.1096 0.098 Uiso 1 1 calc R
C11 C 0.3702(6) 0.0514(4) 1.0969(3) 0.0773(14) Uani 1 1 d U
H11A H 0.4021 0.0375 1.1387 0.093 Uiso 1 1 calc R
C12 C 0.4229(6) 0.1051(3) 1.0541(2) 0.0701(13) Uani 1 1 d U
H12 H 0.4915 0.1278 1.0649 0.084 Uiso 1 1 calc R
C13 C 0.3664(5) 0.1240(3) 0.9925(2) 0.0585(11) Uani 1 1 d U
C14 C 0.1430(5) 0.1010(3) 0.8725(2) 0.0581(11) Uani 1 1 d U
H14A H 0.0559 0.1512 0.8774 0.070 Uiso 1 1 calc R
H14B H 0.1222 0.0477 0.8893 0.070 Uiso 1 1 calc R
C15 C 0.2078(4) 0.0848(3) 0.7987(2) 0.0524(11) Uani 1 1 d U
C16 C 0.2084(5) 0.0224(3) 0.7506(3) 0.0664(12) Uani 1 1 d U
H16A H 0.1651 -0.0217 0.7566 0.080 Uiso 1 1 calc R
C17 C 0.3214(6) -0.0136(4) 0.6276(3) 0.0804(13) Uani 1 1 d U
H17A H 0.2911 -0.0664 0.6320 0.096 Uiso 1 1 calc R
H17B H 0.4227 -0.0348 0.6158 0.096 Uiso 1 1 calc R
C18 C 0.2592(5) 0.0404(3) 0.5698(3) 0.0691(12) Uani 1 1 d U
C19 C 0.1257(6) 0.0461(4) 0.5574(3) 0.0794(12) Uani 1 1 d U
H19A H 0.0720 0.0186 0.5860 0.095 Uiso 1 1 calc R
C20 C 0.0746(6) 0.0920(4) 0.5033(3) 0.0856(13) Uani 1 1 d U
H20A H -0.0159 0.0978 0.4961 0.103 Uiso 1 1 calc R
C21 C 0.1541(7) 0.1296(4) 0.4594(3) 0.0898(15) Uani 1 1 d U
H21A H 0.1197 0.1570 0.4209 0.108 Uiso 1 1 calc R
C22 C 0.2806(6) 0.1277(4) 0.4710(3) 0.0831(14) Uani 1 1 d U
H22A H 0.3314 0.1571 0.4425 0.100 Uiso 1 1 calc R
C23 C 0.3352(6) 0.0820(4) 0.5254(3) 0.0755(13) Uani 1 1 d U
H23A H 0.4247 0.0790 0.5325 0.091 Uiso 1 1 calc R
C24 C 0.5326(4) 0.1928(3) 0.5959(2) 0.0450(10) Uani 1 1 d U
H24A H 0.5209 0.1653 0.6372 0.054 Uiso 1 1 calc R
C25 C 0.6560(4) 0.1580(3) 0.5519(2) 0.0500(11) Uani 1 1 d U
H25A H 0.7265 0.1079 0.5633 0.060 Uiso 1 1 calc R
C26 C 0.6745(4) 0.1980(3) 0.4909(2) 0.0500(11) Uani 1 1 d U
H26A H 0.7576 0.1757 0.4603 0.060 Uiso 1 1 calc R
C27 C 0.5680(4) 0.2713(3) 0.4759(2) 0.0468(10) Uani 1 1 d U
H27A H 0.5781 0.2993 0.4347 0.056 Uiso 1 1 calc R
C28 C 0.4466(4) 0.3035(3) 0.5215(2) 0.0409(9) Uani 1 1 d U
C29 C 0.3283(4) 0.3838(3) 0.5058(2) 0.0444(9) Uani 1 1 d U
H29A H 0.3215 0.4355 0.5349 0.053 Uiso 1 1 calc R
H29B H 0.3478 0.3987 0.4584 0.053 Uiso 1 1 calc R
C30 C 0.1538(4) 0.3315(3) 0.5745(2) 0.0407(9) Uani 1 1 d U
C31 C -0.0125(4) 0.3588(3) 0.5060(2) 0.0438(9) Uani 1 1 d U
C32 C -0.1309(4) 0.3653(3) 0.4774(2) 0.0500(10) Uani 1 1 d U
H32A H -0.2041 0.3481 0.5002 0.060 Uiso 1 1 calc R
C33 C -0.1334(5) 0.3990(3) 0.4127(3) 0.0612(12) Uani 1 1 d U
H33A H -0.2104 0.4042 0.3909 0.073 Uiso 1 1 calc R
C34 C -0.0243(5) 0.4253(3) 0.3793(3) 0.0638(12) Uani 1 1 d U
H34A H -0.0304 0.4484 0.3360 0.077 Uiso 1 1 calc R
C35 C 0.0925(5) 0.4179(3) 0.4089(2) 0.0519(10) Uani 1 1 d U
H35A H 0.1661 0.4350 0.3864 0.062 Uiso 1 1 calc R
C36 C 0.0954(4) 0.3843(3) 0.4728(2) 0.0436(9) Uani 1 1 d U
C37 C -0.0540(4) 0.2892(3) 0.6210(2) 0.0498(10) Uani 1 1 d U
H37A H -0.0219 0.2238 0.6149 0.060 Uiso 1 1 calc R
H37B H -0.1522 0.3114 0.6156 0.060 Uiso 1 1 calc R
C38 C -0.0387(4) 0.3150(3) 0.6909(2) 0.0426(10) Uani 1 1 d U
C39 C -0.1323(5) 0.3341(3) 0.7493(2) 0.0552(11) Uani 1 1 d U
H39A H -0.2254 0.3362 0.7545 0.066 Uiso 1 1 calc R
C40 C -0.1136(5) 0.3762(3) 0.8708(3) 0.0686(12) Uani 1 1 d U
H40A H -0.0437 0.3429 0.8981 0.082 Uiso 1 1 calc R
H40B H -0.1982 0.3609 0.8849 0.082 Uiso 1 1 calc R
C41 C -0.1440(5) 0.4740(4) 0.8838(3) 0.0779(13) Uani 1 1 d DU
C42 C -0.0586(7) 0.5059(4) 0.9150(3) 0.0951(14) Uani 1 1 d U
H42A H 0.0196 0.4640 0.9288 0.114 Uiso 1 1 calc R
C43 C -0.0786(8) 0.5943(5) 0.9275(4) 0.1093(16) Uani 1 1 d U
H43A H -0.0166 0.6117 0.9500 0.131 Uiso 1 1 calc R
C44 C -0.1800(8) 0.6519(5) 0.9089(4) 0.1156(18) Uani 1 1 d U
H44A H -0.1870 0.7123 0.9148 0.139 Uiso 1 1 calc R
C45 C -0.2803(9) 0.6339(5) 0.8810(4) 0.1255(19) Uani 1 1 d U
H45A H -0.3577 0.6803 0.8710 0.151 Uiso 1 1 calc R
C46 C -0.2650(7) 0.5360(5) 0.8659(4) 0.1101(16) Uani 1 1 d DU
H46A H -0.3308 0.5187 0.8463 0.132 Uiso 1 1 calc R
P1 P 0.81383(16) 0.22738(11) 0.04985(9) 0.0789(5) Uani 1 1 d .
F1 F 0.8243(6) 0.1811(4) -0.0199(2) 0.197(2) Uani 1 1 d .
F2 F 0.6652(4) 0.2220(5) 0.0672(2) 0.180(2) Uani 1 1 d .
F3 F 0.7987(5) 0.2829(3) 0.1185(2) 0.1551(18) Uani 1 1 d .
F4 F 0.9629(4) 0.2330(3) 0.0252(3) 0.166(2) Uani 1 1 d .
F5 F 0.7598(7) 0.3159(4) 0.0128(3) 0.212(3) Uani 1 1 d .
F6 F 0.8656(6) 0.1414(3) 0.0879(4) 0.203(3) Uani 1 1 d .
P2 P 0.20460(15) 0.89330(10) 0.25830(7) 0.0674(4) Uani 1 1 d .
F7 F 0.0641(4) 0.8784(3) 0.2932(2) 0.1283(15) Uani 1 1 d .
F8 F 0.2128(6) 0.9458(3) 0.3232(2) 0.162(2) Uani 1 1 d .
F9 F 0.3425(3) 0.9066(2) 0.2208(2) 0.1086(13) Uani 1 1 d .
F10 F 0.1952(4) 0.8398(3) 0.19247(17) 0.1078(12) Uani 1 1 d .
F11 F 0.2888(4) 0.8017(2) 0.28854(18) 0.1050(11) Uani 1 1 d .
F12 F 0.1163(4) 0.9846(2) 0.22872(19) 0.1162(14) Uani 1 1 d .
P6 P 0.47587(13) 0.51874(9) 0.33593(7) 0.0619(4) Uani 1 1 d .
F13 F 0.5209(5) 0.4197(3) 0.3533(3) 0.159(2) Uani 1 1 d .
F14 F 0.3192(3) 0.5225(3) 0.3547(2) 0.1311(15) Uani 1 1 d .
F15 F 0.4812(5) 0.5311(4) 0.4135(2) 0.201(2) Uani 1 1 d .
F16 F 0.4606(6) 0.5128(6) 0.2628(2) 0.227(3) Uani 1 1 d .
F17 F 0.4265(5) 0.6204(3) 0.3278(4) 0.188(2) Uani 1 1 d U
F18 F 0.6265(3) 0.5253(3) 0.3242(2) 0.1469(16) Uani 1 1 d .
N13 N -0.1328(7) 0.1697(4) 0.3283(3) 0.131(2) Uani 1 1 d .
C47 C -0.0557(7) 0.1846(4) 0.2920(3) 0.109(2) Uani 1 1 d DU
C48 C 0.0492(8) 0.2024(6) 0.2407(4) 0.163(4) Uani 1 1 d DU
H48A H 0.0094 0.2600 0.2219 0.245 Uiso 1 1 calc R
H48B H 0.0792 0.1560 0.2047 0.245 Uiso 1 1 calc R
H48C H 0.1281 0.2029 0.2617 0.245 Uiso 1 1 calc R
C49 C 0.4542(9) 0.2240(7) 0.2936(5) 0.227(5) Uani 1 1 d D
H20B H 0.4023 0.1976 0.2682 0.340 Uiso 1 1 d R
H20C H 0.5043 0.1800 0.3228 0.340 Uiso 1 1 d R
H20D H 0.3907 0.2752 0.3212 0.340 Uiso 1 1 d R
O2 O 0.5567(11) 0.2473(8) 0.2411(5) 0.294(6) Uani 1 1 d D
H49C H 0.5362 0.3113 0.2478 0.441 Uiso 1 1 d R

loop_
_atom_site_aniso_label
_atom_site_aniso_U_11
_atom_site_aniso_U_22
_atom_site_aniso_U_33
_atom_site_aniso_U_23
_atom_site_aniso_U_13
_atom_site_aniso_U_12
Ni1 0.0469(3) 0.0407(3) 0.0329(3) 0.0037(2) -0.0067(2) -0.0191(2)
Ni2 0.0343(2) 0.0405(3) 0.0310(3) 0.0038(2) -0.00442(19) -0.0135(2)
O1 0.0520(14) 0.0554(15) 0.0307(14) 0.0077(12) -0.0099(11) -0.0240(12)
N1 0.0505(17) 0.0397(17) 0.0381(18) 0.0044(14) -0.0105(15) -0.0148(14)
N2 0.063(2) 0.050(2) 0.0356(18) 0.0064(15) -0.0062(16) -0.0194(16)
N3 0.0557(19) 0.0462(19) 0.050(2) 0.0132(16) -0.0028(17) -0.0176(16)
N4 0.0549(18) 0.0379(17) 0.047(2) 0.0015(15) -0.0063(16) -0.0179(15)
N5 0.074(2) 0.049(2) 0.048(2) -0.0080(17) -0.0102(18) -0.0213(17)
N6 0.093(3) 0.050(2) 0.066(3) -0.0089(19) -0.018(2) -0.027(2)
N7 0.0389(15) 0.0450(17) 0.0359(17) 0.0049(14) -0.0087(14) -0.0181(13)
N8 0.0415(16) 0.0414(17) 0.0354(17) 0.0083(14) -0.0066(14) -0.0162(13)
N9 0.0337(15) 0.0381(16) 0.0406(18) 0.0056(14) -0.0082(13) -0.0128(13)
N10 0.0375(16) 0.0385(17) 0.0403(18) 0.0070(14) -0.0073(14) -0.0130(13)
N11 0.0509(18) 0.0493(19) 0.0409(19) 0.0060(16) -0.0026(16) -0.0199(15)
N12 0.0492(19) 0.053(2) 0.045(2) 0.0015(16) 0.0087(16) -0.0194(16)
C1 0.071(2) 0.0545(19) 0.053(2) 0.0019(18) -0.0153(18) -0.0260(17)
C2 0.082(2) 0.055(2) 0.070(2) -0.005(2) -0.011(2) -0.0290(18)
C3 0.089(2) 0.059(2) 0.070(2) -0.013(2) -0.015(2) -0.0329(19)
C4 0.082(2) 0.061(2) 0.061(2) -0.006(2) -0.021(2) -0.0223(19)
C5 0.0668(19) 0.0537(19) 0.0467(19) -0.0034(17) -0.0146(17) -0.0242(16)
C6 0.0684(19) 0.0569(19) 0.0507(19) -0.0010(17) -0.0183(17) -0.0208(16)
C7 0.0623(18) 0.0443(17) 0.0433(18) 0.0031(16) -0.0035(16) -0.0164(16)
C8 0.0692(19) 0.0476(18) 0.0498(18) 0.0108(16) 0.0022(17) -0.0131(16)
C9 0.080(2) 0.058(2) 0.063(2) 0.0183(19) 0.007(2) -0.0074(19)
C10 0.091(3) 0.066(2) 0.062(2) 0.022(2) 0.009(2) -0.001(2)
C11 0.090(2) 0.063(2) 0.055(2) 0.018(2) 0.000(2) 0.001(2)
C12 0.082(2) 0.061(2) 0.051(2) 0.0088(19) -0.0057(19) -0.003(2)
C13 0.075(2) 0.0477(18) 0.0431(18) 0.0100(16) -0.0052(17) -0.0076(17)
C14 0.0630(19) 0.0512(19) 0.064(2) 0.0102(18) -0.0034(18) -0.0268(16)
C15 0.0538(19) 0.0480(19) 0.059(2) 0.0031(18) -0.0095(18) -0.0207(16)
C16 0.074(2) 0.059(2) 0.076(3) -0.005(2) -0.018(2) -0.0323(18)
C17 0.091(2) 0.065(2) 0.076(2) -0.018(2) -0.014(2) -0.013(2)
C18 0.080(2) 0.059(2) 0.066(2) -0.0210(18) -0.0156(19) -0.0185(18)
C19 0.081(2) 0.073(2) 0.0745(13) -0.0154(13) -0.0014(16) -0.0159(18)
C20 0.079(2) 0.078(2) 0.0876(17) -0.0182(16) -0.0175(18) -0.007(2)
C21 0.096(3) 0.073(2) 0.079(2) -0.011(2) -0.013(2) 0.001(2)
C22 0.089(2) 0.070(2) 0.079(2) -0.008(2) -0.001(2) -0.016(2)
C23 0.076(2) 0.069(2) 0.082(2) -0.015(2) -0.012(2) -0.0240(18)
C24 0.0417(17) 0.0515(18) 0.0448(19) 0.0057(16) -0.0079(15) -0.0188(15)
C25 0.0426(19) 0.054(2) 0.048(2) 0.0021(18) -0.0041(17) -0.0099(17)
C26 0.0456(18) 0.058(2) 0.044(2) -0.0021(18) 0.0020(17) -0.0165(16)
C27 0.0413(17) 0.058(2) 0.0403(19) 0.0056(17) -0.0019(16) -0.0178(16)
C28 0.0424(16) 0.0459(17) 0.0388(17) 0.0041(15) -0.0092(14) -0.0190(14)
C29 0.0427(16) 0.0481(17) 0.0455(18) 0.0092(15) -0.0079(15) -0.0186(14)
C30 0.0408(15) 0.0422(16) 0.0430(17) 0.0051(14) -0.0102(14) -0.0174(13)
C31 0.0443(15) 0.0442(16) 0.0455(17) 0.0025(15) -0.0127(14) -0.0153(13)
C32 0.0456(17) 0.0494(18) 0.0573(19) 0.0010(17) -0.0167(16) -0.0148(15)
C33 0.055(2) 0.062(2) 0.064(2) 0.002(2) -0.0236(18) -0.0091(18)
C34 0.069(2) 0.062(2) 0.054(2) 0.0092(19) -0.0225(19) -0.0081(19)
C35 0.0507(18) 0.0539(19) 0.0496(19) 0.0065(17) -0.0103(16) -0.0136(16)
C36 0.0447(16) 0.0432(17) 0.0433(17) 0.0075(15) -0.0153(14) -0.0114(14)
C37 0.0485(17) 0.0505(17) 0.0541(19) -0.0006(16) -0.0057(16) -0.0222(14)
C38 0.0433(17) 0.0406(18) 0.0459(19) 0.0005(16) -0.0011(16) -0.0188(14)
C39 0.0487(19) 0.058(2) 0.062(2) -0.0030(19) -0.0010(18) -0.0244(16)
C40 0.071(2) 0.072(2) 0.060(2) -0.009(2) 0.004(2) -0.0262(19)
C41 0.076(2) 0.079(2) 0.072(2) -0.018(2) -0.007(2) -0.016(2)
C42 0.095(2) 0.084(2) 0.094(2) -0.015(2) -0.006(2) -0.017(2)
C43 0.106(3) 0.097(3) 0.109(3) -0.019(3) -0.004(3) -0.017(2)
C44 0.115(3) 0.100(3) 0.110(3) -0.021(3) -0.004(3) -0.009(3)
C45 0.119(3) 0.104(3) 0.118(3) -0.008(3) -0.010(3) 0.009(3)
C46 0.103(3) 0.101(3) 0.103(3) -0.018(2) -0.010(2) -0.005(2)
P1 0.0673(8) 0.0768(10) 0.0873(11) -0.0078(8) -0.0155(8) -0.0143(7)
F1 0.227(4) 0.276(5) 0.118(3) -0.097(3) 0.044(3) -0.153(3)
F2 0.088(2) 0.366(7) 0.099(3) -0.007(4) -0.004(2) -0.096(3)
F3 0.206(4) 0.162(3) 0.111(3) -0.039(3) -0.013(3) -0.082(3)
F4 0.100(3) 0.168(4) 0.234(5) -0.041(4) -0.002(3) -0.058(3)
F5 0.217(6) 0.167(5) 0.163(4) 0.056(4) 0.029(4) 0.036(4)
F6 0.208(5) 0.115(4) 0.283(7) 0.075(4) -0.068(5) -0.037(3)
P2 0.0772(9) 0.0644(8) 0.0533(7) 0.0221(6) -0.0080(7) -0.0138(7)
F7 0.107(3) 0.121(3) 0.127(3) 0.056(2) 0.036(2) -0.018(2)
F8 0.318(6) 0.088(3) 0.078(2) 0.008(2) -0.043(3) -0.057(3)
F9 0.0845(19) 0.116(2) 0.136(3) 0.038(2) -0.015(2) -0.0478(17)
F10 0.131(2) 0.132(3) 0.070(2) 0.0076(19) -0.0289(19) -0.050(2)
F11 0.133(2) 0.0735(19) 0.127(2) 0.0450(18) -0.073(2) -0.0362(17)
F12 0.119(3) 0.091(2) 0.112(3) 0.050(2) -0.002(2) -0.005(2)
P6 0.0568(6) 0.0624(7) 0.0756(8) 0.0266(6) -0.0209(6) -0.0276(5)
F13 0.158(4) 0.089(3) 0.205(5) 0.065(3) -0.013(4) -0.013(3)
F14 0.0756(18) 0.144(3) 0.202(4) 0.069(3) -0.047(2) -0.0642(18)
F15 0.206(3) 0.350(6) 0.109(3) -0.052(4) 0.001(3) -0.188(4)
F16 0.193(4) 0.450(9) 0.070(3) 0.065(4) -0.034(3) -0.142(5)
F17 0.130(3) 0.096(3) 0.366(6) 0.055(3) -0.084(3) -0.056(2)
F18 0.0596(18) 0.209(3) 0.182(3) 0.131(3) -0.038(2) -0.050(2)
N13 0.147(5) 0.133(5) 0.111(5) 0.002(4) 0.013(4) -0.058(4)
C47 0.150(5) 0.095(4) 0.089(5) -0.002(4) 0.009(4) -0.062(4)
C48 0.186(7) 0.154(6) 0.154(7) -0.002(6) 0.015(6) -0.079(6)
C49 0.254(10) 0.160(9) 0.270(11) 0.042(8) -0.176(8) -0.014(8)
O2 0.362(13) 0.305(12) 0.202(9) -0.033(9) -0.011(9) -0.105(10)

loop_
_atom_type_symbol
_atom_type_description
_atom_type_scat_dispersion_real
_atom_type_scat_dispersion_imag
_atom_type_scat_source
C C 0.0033 0.0016 'International Tables Vol C Tables 4.2.6.8 and 6.1.1.4'
H H 0.0000 0.0000 'International Tables Vol C Tables 4.2.6.8 and 6.1.1.4'
F F 0.0171 0.0103 'International Tables Vol C Tables 4.2.6.8 and 6.1.1.4'
N N 0.0061 0.0033 'International Tables Vol C Tables 4.2.6.8 and 6.1.1.4'
O O 0.0106 0.0060 'International Tables Vol C Tables 4.2.6.8 and 6.1.1.4'
P P 0.1023 0.0942 'International Tables Vol C Tables 4.2.6.8 and 6.1.1.4'
Ni Ni 0.3393 1.1124 'International Tables Vol C Tables 4.2.6.8 and 6.1.1.4'

loop_
_geom_angle_atom_site_label_1
_geom_angle_atom_site_label_2
_geom_angle_atom_site_label_3
_geom_angle
C7 Ni1 N4 87.70(18)
C7 Ni1 O1 175.08(15)
N4 Ni1 O1 91.78(14)
C7 Ni1 N1 89.76(17)
N4 Ni1 N1 175.74(14)
O1 Ni1 N1 91.04(13)
C30 Ni2 O1 173.40(15)
C30 Ni2 N10 88.66(15)
O1 Ni2 N10 90.79(12)
C30 Ni2 N7 89.58(15)
O1 Ni2 N7 91.64(12)
N10 Ni2 N7 173.80(14)
Ni2 O1 Ni1 132.47(16)
C1 N1 C5 118.0(4)
C1 N1 Ni1 117.3(3)
C5 N1 Ni1 124.6(3)
C7 N2 C13 108.3(4)
C7 N2 C6 122.4(4)
C13 N2 C6 129.2(4)
C7 N3 C8 109.6(4)
C7 N3 C14 123.3(4)
C8 N3 C14 127.2(4)
N5 N4 C15 109.6(4)
N5 N4 Ni1 122.7(3)
C15 N4 Ni1 127.7(3)
N4 N5 N6 105.8(4)
C16 N6 N5 111.7(4)
C16 N6 C17 128.8(5)
N5 N6 C17 119.5(4)
C28 N7 C24 116.9(3)
C28 N7 Ni2 126.4(2)
C24 N7 Ni2 116.4(3)
C30 N8 C36 110.3(3)
C30 N8 C29 122.3(3)
C36 N8 C29 127.4(3)
C30 N9 C31 109.1(3)
C30 N9 C37 123.8(3)
C31 N9 C37 127.1(3)
N11 N10 C38 109.1(3)
N11 N10 Ni2 123.2(3)
C38 N10 Ni2 127.7(3)
N10 N11 N12 105.8(3)
N11 N12 C39 111.9(3)
N11 N12 C40 118.8(4)
C39 N12 C40 129.2(4)
N1 C1 C2 123.0(4)
N1 C1 H1A 118.5
C2 C1 H1A 118.5
C3 C2 C1 117.6(5)
C3 C2 H2A 121.2
C1 C2 H2A 121.2
C4 C3 C2 119.7(5)
C4 C3 H3A 120.1
C2 C3 H3A 120.1
C3 C4 C5 119.9(5)
C3 C4 H4A 120.0
C5 C4 H4A 120.0
N1 C5 C4 121.7(4)
N1 C5 C6 117.7(4)
C4 C5 C6 120.6(4)
N2 C6 C5 109.8(4)
N2 C6 H6A 109.7
C5 C6 H6A 109.7
N2 C6 H6B 109.7
C5 C6 H6B 109.7
H6A C6 H6B 108.2
N2 C7 N3 107.4(4)
N2 C7 Ni1 123.2(3)
N3 C7 Ni1 129.2(4)
C13 C8 C9 123.0(5)
C13 C8 N3 106.5(4)
C9 C8 N3 130.5(5)
C10 C9 C8 114.3(6)
C10 C9 H9 122.8
C8 C9 H9 122.8
C9 C10 C11 124.2(6)
C9 C10 H10A 117.9
C11 C10 H10A 117.9
C12 C11 C10 120.8(5)
C12 C11 H11A 119.6
C10 C11 H11A 119.6
C11 C12 C13 115.6(6)
C11 C12 H12 122.2
C13 C12 H12 122.2
C8 C13 N2 108.2(4)
C8 C13 C12 122.0(5)
N2 C13 C12 129.8(5)
N3 C14 C15 109.1(4)
N3 C14 H14A 109.9
C15 C14 H14A 109.9
N3 C14 H14B 109.9
C15 C14 H14B 109.9
H14A C14 H14B 108.3
N4 C15 C16 106.7(4)
N4 C15 C14 122.3(4)
C16 C15 C14 131.0(5)
N6 C16 C15 106.3(5)
N6 C16 H16A 126.9
C15 C16 H16A 126.9
N6 C17 C18 113.9(4)
N6 C17 H17A 108.8
C18 C17 H17A 108.8
N6 C17 H17B 108.8
C18 C17 H17B 108.8
H17A C17 H17B 107.7
C23 C18 C19 117.9(5)
C23 C18 C17 121.3(5)
C19 C18 C17 120.8(5)
C20 C19 C18 119.6(6)
C20 C19 H19A 120.2
C18 C19 H19A 120.2
C19 C20 C21 120.9(6)
C19 C20 H20A 119.6
C21 C20 H20A 119.6
C22 C21 C20 121.0(6)
C22 C21 H21A 119.5
C20 C21 H21A 119.5
C21 C22 C23 119.5(6)
C21 C22 H22A 120.3
C23 C22 H22A 120.3
C22 C23 C18 121.1(6)
C22 C23 H23A 119.5
C18 C23 H23A 119.5
N7 C24 C25 122.6(4)
N7 C24 H24A 118.7
C25 C24 H24A 118.7
C24 C25 C26 119.3(4)
C24 C25 H25A 120.4
C26 C25 H25A 120.4
C27 C26 C25 118.5(4)
C27 C26 H26A 120.7
C25 C26 H26A 120.7
C26 C27 C28 120.0(4)
C26 C27 H27A 120.0
C28 C27 H27A 120.0
N7 C28 C27 122.6(4)
N7 C28 C29 116.7(3)
C27 C28 C29 120.7(4)
N8 C29 C28 111.4(3)
N8 C29 H29A 109.4
C28 C29 H29A 109.4
N8 C29 H29B 109.4
C28 C29 H29B 109.4
H29A C29 H29B 108.0
N8 C30 N9 107.4(3)
N8 C30 Ni2 124.2(3)
N9 C30 Ni2 128.4(3)
C36 C31 C32 122.5(4)
C36 C31 N9 107.0(3)
C32 C31 N9 130.4(4)
C33 C32 C31 115.6(4)
C33 C32 H32A 122.2
C31 C32 H32A 122.2
C32 C33 C34 121.8(5)
C32 C33 H33A 119.1
C34 C33 H33A 119.1
C35 C34 C33 121.4(5)
C35 C34 H34A 119.3
C33 C34 H34A 119.3
C36 C35 C34 116.9(4)
C36 C35 H35A 121.6
C34 C35 H35A 121.6
C35 C36 C31 121.8(4)
C35 C36 N8 132.1(4)
C31 C36 N8 106.2(3)
N9 C37 C38 111.2(4)
N9 C37 H37A 109.4
C38 C37 H37A 109.4
N9 C37 H37B 109.4
C38 C37 H37B 109.4
H37A C37 H37B 108.0
C39 C38 N10 107.7(4)
C39 C38 C37 130.0(4)
N10 C38 C37 122.2(3)
N12 C39 C38 105.5(4)
N12 C39 H39A 127.3
C38 C39 H39A 127.3
N12 C40 C41 111.6(4)
N12 C40 H40A 109.3
C41 C40 H40A 109.3
N12 C40 H40B 109.3
C41 C40 H40B 109.3
H40A C40 H40B 108.0
C42 C41 C46 118.2(6)
C42 C41 C40 121.4(5)
C46 C41 C40 120.3(6)
C43 C42 C41 124.6(7)
C43 C42 H42A 117.7
C41 C42 H42A 117.7
C44 C43 C42 119.5(8)
C44 C43 H43A 120.3
C42 C43 H43A 120.3
C43 C44 C45 124.8(9)
C43 C44 H44A 117.6
C45 C44 H44A 117.6
C44 C45 C46 118.4(7)
C44 C45 H45A 120.8
C46 C45 H45A 120.8
C41 C46 C45 114.2(7)
C41 C46 H46A 122.9
C45 C46 H46A 122.9
F6 P1 F1 96.4(4)
F6 P1 F2 88.2(3)
F1 P1 F2 87.8(3)
F6 P1 F5 178.7(4)
F1 P1 F5 84.8(3)
F2 P1 F5 91.4(4)
F6 P1 F4 94.7(3)
F1 P1 F4 87.5(3)
F2 P1 F4 174.7(3)
F5 P1 F4 85.8(3)
F6 P1 F3 88.5(3)
F1 P1 F3 175.1(3)
F2 P1 F3 92.4(3)
F5 P1 F3 90.3(3)
F4 P1 F3 92.0(3)
F8 P2 F9 90.6(3)
F8 P2 F10 179.6(3)
F9 P2 F10 89.8(2)
F8 P2 F11 89.8(2)
F9 P2 F11 92.1(2)
F10 P2 F11 90.3(2)
F8 P2 F7 91.8(3)
F9 P2 F7 177.6(2)
F10 P2 F7 87.8(2)
F11 P2 F7 88.4(2)
F8 P2 F12 90.4(2)
F9 P2 F12 89.5(2)
F10 P2 F12 89.5(2)
F11 P2 F12 178.4(2)
F7 P2 F12 90.0(2)
F16 P6 F17 84.9(4)
F16 P6 F13 101.6(4)
F17 P6 F13 173.1(4)
F16 P6 F15 175.6(3)
F17 P6 F15 91.8(4)
F13 P6 F15 81.5(3)
F16 P6 F18 97.1(3)
F17 P6 F18 85.7(2)
F13 P6 F18 95.4(3)
F15 P6 F18 85.6(3)
F16 P6 F14 88.0(3)
F17 P6 F14 89.4(2)
F13 P6 F14 88.7(3)
F15 P6 F14 89.1(3)
F18 P6 F14 172.7(3)
N13 C47 C48 177.9(9)
C47 C48 H48A 109.5
C47 C48 H48B 109.5
H48A C48 H48B 109.5
C47 C48 H48C 109.5
H48A C48 H48C 109.5
H48B C48 H48C 109.5
O2 C49 H20B 105.5
O2 C49 H20C 109.1
H20B C49 H20C 109.5
O2 C49 H20D 113.7
H20B C49 H20D 109.5
H20C C49 H20D 109.5
C49 O2 H49C 105.1

loop_
_geom_bond_atom_site_label_1
_geom_bond_atom_site_label_2
_geom_bond_distance
Ni1 C7 1.845(4)
Ni1 N4 1.891(4)
Ni1 O1 1.892(3)
Ni1 N1 1.922(3)
Ni2 C30 1.855(4)
Ni2 O1 1.887(3)
Ni2 N10 1.891(3)
Ni2 N7 1.921(3)
N1 C1 1.331(5)
N1 C5 1.352(5)
N2 C7 1.350(6)
N2 C13 1.409(6)
N2 C6 1.455(6)
N3 C7 1.353(6)
N3 C8 1.403(6)
N3 C14 1.449(6)
N4 N5 1.327(5)
N4 C15 1.358(6)
N5 N6 1.331(6)
N6 C16 1.320(6)
N6 C17 1.464(6)
N7 C28 1.340(5)
N7 C24 1.361(5)
N8 C30 1.337(5)
N8 C36 1.409(5)
N8 C29 1.437(5)
N9 C30 1.359(5)
N9 C31 1.408(5)
N9 C37 1.442(5)
N10 N11 1.333(4)
N10 C38 1.370(5)
N11 N12 1.334(5)
N12 C39 1.343(6)
N12 C40 1.464(6)
C1 C2 1.383(7)
C1 H1A 0.9300
C2 C3 1.382(7)
C2 H2A 0.9300
C3 C4 1.354(7)
C3 H3A 0.9300
C4 C5 1.364(7)
C4 H4A 0.9300
C5 C6 1.512(6)
C6 H6A 0.9700
C6 H6B 0.9700
C8 C13 1.340(7)
C8 C9 1.391(7)
C9 C10 1.356(8)
C9 H9 0.9300
C10 C11 1.384(9)
C10 H10A 0.9300
C11 C12 1.365(8)
C11 H11A 0.9300
C12 C13 1.409(7)
C12 H12 0.9300
C14 C15 1.494(6)
C14 H14A 0.9700
C14 H14B 0.9700
C15 C16 1.360(7)
C16 H16A 0.9300
C17 C18 1.508(7)
C17 H17A 0.9700
C17 H17B 0.9700
C18 C23 1.384(8)
C18 C19 1.393(8)
C19 C20 1.357(8)
C19 H19A 0.9300
C20 C21 1.361(9)
C20 H20A 0.9300
C21 C22 1.334(9)
C21 H21A 0.9300
C22 C23 1.372(8)
C22 H22A 0.9300
C23 H23A 0.9300
C24 C25 1.371(5)
C24 H24A 0.9300
C25 C26 1.371(6)
C25 H25A 0.9300
C26 C27 1.368(6)
C26 H26A 0.9300
C27 C28 1.368(5)
C27 H27A 0.9300
C28 C29 1.503(5)
C29 H29A 0.9700
C29 H29B 0.9700
C31 C36 1.368(6)
C31 C32 1.379(6)
C32 C33 1.378(7)
C32 H32A 0.9300
C33 C34 1.386(7)
C33 H33A 0.9300
C34 C35 1.373(7)
C34 H34A 0.9300
C35 C36 1.364(6)
C35 H35A 0.9300
C37 C38 1.481(6)
C37 H37A 0.9700
C37 H37B 0.9700
C38 C39 1.351(6)
C39 H39A 0.9300
C40 C41 1.476(7)
C40 H40A 0.9700
C40 H40B 0.9700
C41 C42 1.351(9)
C41 C46 1.393(6)
C42 C43 1.349(9)
C42 H42A 0.9300
C43 C44 1.234(10)
C43 H43A 0.9300
C44 C45 1.334(12)
C44 H44A 0.9300
C45 C46 1.515(10)
C45 H45A 0.9300
C46 H46A 0.9300
P1 F6 1.518(5)
P1 F1 1.529(5)
P1 F2 1.535(5)
P1 F5 1.541(6)
P1 F4 1.558(5)
P1 F3 1.572(5)
P2 F8 1.549(5)
P2 F9 1.566(4)
P2 F10 1.577(4)
P2 F11 1.581(3)
P2 F7 1.583(4)
P2 F12 1.585(4)
P6 F16 1.479(5)
P6 F17 1.521(4)
P6 F13 1.521(4)
P6 F15 1.553(5)
P6 F18 1.556(4)
P6 F14 1.569(4)
N13 C47 1.068(8)
C47 C48 1.456(7)
C48 H48A 0.9600
C48 H48B 0.9600
C48 H48C 0.9600
C49 O2 1.493(9)
C49 H20B 0.9598
C49 H20C 0.9599
C49 H20D 0.9600
O2 H49C 0.9598

loop_
_geom_torsion_atom_site_label_1
_geom_torsion_atom_site_label_2
_geom_torsion_atom_site_label_3
_geom_torsion_atom_site_label_4
_geom_torsion
C30 Ni2 O1 Ni1 117.9(12)
N10 Ni2 O1 Ni1 32.8(2)
N7 Ni2 O1 Ni1 -141.5(2)
C7 Ni1 O1 Ni2 126.1(19)
N4 Ni1 O1 Ni2 42.2(2)
N1 Ni1 O1 Ni2 -134.6(2)
C7 Ni1 N1 C1 -142.0(3)
N4 Ni1 N1 C1 -88.7(19)
O1 Ni1 N1 C1 42.8(3)
C7 Ni1 N1 C5 35.2(3)
N4 Ni1 N1 C5 88.5(19)
O1 Ni1 N1 C5 -140.0(3)
C7 Ni1 N4 N5 -150.1(3)
O1 Ni1 N4 N5 25.0(3)
N1 Ni1 N4 N5 156.5(18)
C7 Ni1 N4 C15 27.1(4)
O1 Ni1 N4 C15 -157.8(3)
N1 Ni1 N4 C15 -26(2)
C15 N4 N5 N6 -1.9(4)
Ni1 N4 N5 N6 175.8(3)
N4 N5 N6 C16 2.3(5)
N4 N5 N6 C17 -176.7(4)
C30 Ni2 N7 C28 30.4(4)
O1 Ni2 N7 C28 -143.1(3)
N10 Ni2 N7 C28 103.9(12)
C30 Ni2 N7 C24 -143.6(3)
O1 Ni2 N7 C24 42.9(3)
N10 Ni2 N7 C24 -70.1(13)
C30 Ni2 N10 N11 -153.6(3)
O1 Ni2 N10 N11 19.9(3)
N7 Ni2 N10 N11 132.9(12)
C30 Ni2 N10 C38 25.9(3)
O1 Ni2 N10 C38 -160.6(3)
N7 Ni2 N10 C38 -47.6(14)
C38 N10 N11 N12 1.3(4)
Ni2 N10 N11 N12 -179.1(2)
N10 N11 N12 C39 -1.4(4)
N10 N11 N12 C40 -178.3(3)
C5 N1 C1 C2 -0.8(6)
Ni1 N1 C1 C2 176.6(4)
N1 C1 C2 C3 0.4(7)
C1 C2 C3 C4 1.1(7)
C2 C3 C4 C5 -2.0(8)
C1 N1 C5 C4 -0.2(6)
Ni1 N1 C5 C4 -177.4(3)
C1 N1 C5 C6 179.2(4)
Ni1 N1 C5 C6 2.0(5)
C3 C4 C5 N1 1.6(7)
C3 C4 C5 C6 -177.8(5)
C7 N2 C6 C5 49.9(5)
C13 N2 C6 C5 -135.0(4)
N1 C5 C6 N2 -48.6(5)
C4 C5 C6 N2 130.8(5)
C13 N2 C7 N3 -0.6(4)
C6 N2 C7 N3 175.4(3)
C13 N2 C7 Ni1 -177.1(3)
C6 N2 C7 Ni1 -1.2(5)
C8 N3 C7 N2 0.5(4)
C14 N3 C7 N2 -178.7(3)
C8 N3 C7 Ni1 176.8(3)
C14 N3 C7 Ni1 -2.4(6)
N4 Ni1 C7 N2 147.8(3)
O1 Ni1 C7 N2 64(2)
N1 Ni1 C7 N2 -35.7(3)
N4 Ni1 C7 N3 -28.0(4)
O1 Ni1 C7 N3 -112.0(19)
N1 Ni1 C7 N3 148.6(4)
C7 N3 C8 C13 -0.2(5)
C14 N3 C8 C13 178.9(4)
C7 N3 C8 C9 -179.5(4)
C14 N3 C8 C9 -0.4(7)
C13 C8 C9 C10 1.3(7)
N3 C8 C9 C10 -179.5(4)
C8 C9 C10 C11 -1.5(7)
C9 C10 C11 C12 0.3(8)
C10 C11 C12 C13 1.2(7)
C9 C8 C13 N2 179.2(4)
N3 C8 C13 N2 -0.1(5)
C9 C8 C13 C12 0.2(7)
N3 C8 C13 C12 -179.2(4)
C7 N2 C13 C8 0.4(5)
C6 N2 C13 C8 -175.2(4)
C7 N2 C13 C12 179.4(4)
C6 N2 C13 C12 3.8(7)
C11 C12 C13 C8 -1.4(7)
C11 C12 C13 N2 179.7(4)
C7 N3 C14 C15 40.6(5)
C8 N3 C14 C15 -138.4(4)
N5 N4 C15 C16 0.9(5)
Ni1 N4 C15 C16 -176.6(3)
N5 N4 C15 C14 -179.6(4)
Ni1 N4 C15 C14 2.9(6)
N3 C14 C15 N4 -40.3(5)
N3 C14 C15 C16 139.1(5)
N5 N6 C16 C15 -1.7(5)
C17 N6 C16 C15 177.1(5)
N4 C15 C16 N6 0.5(5)
C14 C15 C16 N6 -179.0(4)
C16 N6 C17 C18 115.6(6)
N5 N6 C17 C18 -65.6(6)
N6 C17 C18 C23 97.1(6)
N6 C17 C18 C19 -86.2(6)
C23 C18 C19 C20 -0.5(7)
C17 C18 C19 C20 -177.2(5)
C18 C19 C20 C21 2.6(8)
C19 C20 C21 C22 -4.6(9)
C20 C21 C22 C23 4.3(9)
C21 C22 C23 C18 -2.2(8)
C19 C18 C23 C22 0.3(8)
C17 C18 C23 C22 177.0(5)
C28 N7 C24 C25 0.5(6)
Ni2 N7 C24 C25 175.1(3)
N7 C24 C25 C26 -0.1(7)
C24 C25 C26 C27 -0.3(7)
C25 C26 C27 C28 0.2(7)
C24 N7 C28 C27 -0.6(6)
Ni2 N7 C28 C27 -174.6(3)
C24 N7 C28 C29 179.4(4)
Ni2 N7 C28 C29 5.4(5)
C26 C27 C28 N7 0.2(7)
C26 C27 C28 C29 -179.8(4)
C30 N8 C29 C28 49.3(5)
C36 N8 C29 C28 -133.4(4)
N7 C28 C29 N8 -49.4(5)
C27 C28 C29 N8 130.6(4)
C36 N8 C30 N9 0.5(4)
C29 N8 C30 N9 178.2(3)
C36 N8 C30 Ni2 -179.6(3)
C29 N8 C30 Ni2 -1.9(5)
C31 N9 C30 N8 -0.4(4)
C37 N9 C30 N8 178.2(3)
C31 N9 C30 Ni2 179.6(3)
C37 N9 C30 Ni2 -1.8(5)
O1 Ni2 C30 N8 68.3(13)
N10 Ni2 C30 N8 153.6(3)
N7 Ni2 C30 N8 -32.4(3)
O1 Ni2 C30 N9 -111.8(12)
N10 Ni2 C30 N9 -26.5(3)
N7 Ni2 C30 N9 147.5(4)
C30 N9 C31 C36 0.3(4)
C37 N9 C31 C36 -178.3(3)
C30 N9 C31 C32 178.9(4)
C37 N9 C31 C32 0.3(7)
C36 C31 C32 C33 0.2(6)
N9 C31 C32 C33 -178.2(4)
C31 C32 C33 C34 -0.6(6)
C32 C33 C34 C35 0.8(7)
C33 C34 C35 C36 -0.6(7)
C34 C35 C36 C31 0.2(6)
C34 C35 C36 N8 178.5(4)
C32 C31 C36 C35 0.0(6)
N9 C31 C36 C35 178.8(4)
C32 C31 C36 N8 -178.7(4)
N9 C31 C36 N8 0.0(4)
C30 N8 C36 C35 -178.9(4)
C29 N8 C36 C35 3.5(7)
C30 N8 C36 C31 -0.3(4)
C29 N8 C36 C31 -177.9(4)
C30 N9 C37 C38 38.1(5)
C31 N9 C37 C38 -143.6(4)
N11 N10 C38 C39 -0.8(4)
Ni2 N10 C38 C39 179.6(3)
N11 N10 C38 C37 -178.5(4)
Ni2 N10 C38 C37 2.0(5)
N9 C37 C38 C39 145.3(4)
N9 C37 C38 N10 -37.6(5)
N11 N12 C39 C38 0.9(5)
C40 N12 C39 C38 177.4(4)
N10 C38 C39 N12 -0.1(5)
C37 C38 C39 N12 177.4(4)
N11 N12 C40 C41 76.4(5)
C39 N12 C40 C41 -99.9(6)
N12 C40 C41 C42 -105.9(6)
N12 C40 C41 C46 76.3(7)
C46 C41 C42 C43 -3.1(10)
C40 C41 C42 C43 179.0(6)
C41 C42 C43 C44 -1.1(12)
C42 C43 C44 C45 5.2(13)
C43 C44 C45 C46 -4.7(13)
C42 C41 C46 C45 3.2(9)
C40 C41 C46 C45 -178.8(5)
C44 C45 C46 C41 0.2(10)
